data_7055181
loop_
_publ_author_name
'Li, Zhao'
'Chen, Xi'
'Yu, Fan'
'Su, Min'
'Zhang, Bi-quan'
'Li, Bao'
'Zhang, Tian-le'

_publ_section_title
;
 A porous framework based on tetrakis(4-pyridyloxymethyl)methane
 fine-tuned by metal ions: synthesis, crystal structures and adsorption
 properties
;
_journal_issue 2
_journal_name_full 'New J. Chem.'
_journal_page_first 1430
_journal_paper_doi 10.1039/C5NJ02002F
_journal_volume 40
_journal_year 2016
_chemical_formula_moiety 'C53 H48 Cd2 N4 O16,8(H2O)'
_chemical_formula_sum 'C53 H64 Cd2 N14 O24'
_chemical_formula_weight 1505.99
_space_group_crystal_system monoclinic
_space_group_IT_number 15
_space_group_name_Hall '-C 2yc'
_space_group_name_H-M_alt 'C 1 2/c 1'
_symmetry_space_group_name_Hall '-C 2yc'
_symmetry_space_group_name_H-M 'C 1 2/c 1'
_atom_sites_solution_hydrogens geom
_audit_creation_date 2015-11-06
_audit_creation_method
;
Olex2 1.2
(compiled 2015.09.30 svn.r3233 for OlexSys, GUI svn.r5103)
;
_audit_update_record
;
2015-11-17 deposited with the CCDC.
2015-11-20 downloaded from the CCDC.
;
_cell_angle_alpha 90
_cell_angle_beta 98.48
_cell_angle_gamma 90
_cell_formula_units_Z 8
_cell_length_a 46.403
_cell_length_b 11.125
_cell_length_c 24.144
_cell_measurement_reflns_used 7075
_cell_measurement_temperature 293(2)
_cell_measurement_theta_max 22.715
_cell_measurement_theta_min 2.877
_cell_volume 12327.675
_computing_cell_refinement 'SAINT v8.27A (Bruker, 2012)'
_computing_data_collection 'Bruker APEX-II CCD'
_computing_data_reduction 'SAINT v8.27A (Bruker, 2012)'
_computing_molecular_graphics 'Olex2 (Dolomanov et al., 2009)'
_computing_publication_material 'Olex2 (Dolomanov et al., 2009)'
_computing_structure_refinement 'ShelXL (Sheldrick, 2015)'
_computing_structure_solution 'ShelXL (Sheldrick, 2015)'
_diffrn_ambient_temperature 293(2)
_diffrn_measured_fraction_theta_full 0.997
_diffrn_measured_fraction_theta_max 0.997
_diffrn_measurement_device_type 'Bruker APEX-II CCD'
_diffrn_measurement_method '\f and \w scans'
_diffrn_radiation_type MoK\a
_diffrn_radiation_wavelength 0.710
_diffrn_reflns_av_R_equivalents 0.1214
_diffrn_reflns_av_unetI/netI 0.1378
_diffrn_reflns_laue_measured_fraction_full 0.997
_diffrn_reflns_laue_measured_fraction_max 0.997
_diffrn_reflns_limit_h_max 52
_diffrn_reflns_limit_h_min -57
_diffrn_reflns_limit_k_max 12
_diffrn_reflns_limit_k_min -13
_diffrn_reflns_limit_l_max 29
_diffrn_reflns_limit_l_min -29
_diffrn_reflns_number 44145
_diffrn_reflns_point_group_measured_fraction_full 0.997
_diffrn_reflns_point_group_measured_fraction_max 0.997
_diffrn_reflns_theta_full 25.214
_diffrn_reflns_theta_max 25.998
_diffrn_reflns_theta_min 2.874
_exptl_absorpt_coefficient_mu 0.761
_exptl_crystal_colour COLORLESS
_exptl_crystal_density_diffrn 1.623
_exptl_crystal_description BLOCK
_exptl_crystal_F_000 5104
_exptl_crystal_size_max 0.25
_exptl_crystal_size_mid 0.1
_exptl_crystal_size_min 0.1
_refine_diff_density_max 0.662
_refine_diff_density_min -0.535
_refine_diff_density_rms 0.096
_refine_ls_extinction_method none
_refine_ls_goodness_of_fit_ref 1.005
_refine_ls_hydrogen_treatment constr
_refine_ls_matrix_type full
_refine_ls_number_parameters 794
_refine_ls_number_reflns 12130
_refine_ls_number_restraints 273
_refine_ls_restrained_S_all 1.010
_refine_ls_R_factor_all 0.1673
_refine_ls_R_factor_gt 0.0712
_refine_ls_shift/su_max 0.076
_refine_ls_shift/su_mean 0.009
_refine_ls_structure_factor_coef Fsqd
_refine_ls_weighting_details 'w=1/[\s^2^(Fo^2^)+(0.1021P)^2^] where P=(Fo^2^+2Fc^2^)/3'
_refine_ls_weighting_scheme calc
_refine_ls_wR_factor_gt 0.1741
_refine_ls_wR_factor_ref 0.2178
_reflns_Friedel_coverage 0.000
_reflns_number_gt 5633
_reflns_number_total 12130
_reflns_threshold_expression 'I > 2\s(I)'
_cod_data_source_file c5nj02002f2.cif
_cod_data_source_block COMPOUND3
_cod_depositor_comments 'Adding full bibliography for 7055179--7055181.cif.'
_cod_original_cell_volume 12327.7
_cod_database_code 7055181
_shelx_space_group_comment
;
The symmetry employed for this shelxl refinement is uniquely defined
by the following loop, which should always be used as a source of
symmetry information in preference to the above space-group names.
They are only intended as comments.
;
_olex2_refinement_description
;
1. Fixed Uiso
 At 1.2 times of:
  All C(H) groups, All C(H,H) groups
2. Restrained distances
 O12A-C47A = O13A-C47A = C47A-C48A
 1.4 with sigma of 0.01
 O12B-C47B = O13B-C47B = C47B-C48B
 1.4 with sigma of 0.01
 O12B-C48B = O13B-C48B = C47B-C49B = C47B-C53B
 2.45 with sigma of 0.02
 C51B-O14B
 1.4 with sigma of 0.01
 O14B-C50B = O14B-C52B
 2.4 with sigma of 0.02
 C48B-C49B = C49B-C50B = C50B-C51B = C51B-C52B = C52B-C53B
 1.4 with sigma of 0.02
 C48B-C50B = C49B-C51B = C50B-C52B = C51B-C53B = C52B-C48B = C53B-C49B
 2.4 with sigma of 0.02
 C51A-O14A
 1.4 with sigma of 0.01
 O14A-C50A = O14A-C52A
 2.4 with sigma of 0.02
 O14B-C43B
 2.4 with sigma of 0.02
 C44B-O14B
 1.4 with sigma of 0.01
 O12A-C48A = O13A-C48A = C47A-C49A = C47A-C53A
 2.45 with sigma of 0.02
 C48A-C49A = C49A-C50A = C50A-C51A = C51A-C52A = C52A-C53A
 1.4 with sigma of 0.02
 C48A-C50A = C49A-C51A = C50A-C52A = C51A-C53A = C52A-C48A = C53A-C49A
 2.4 with sigma of 0.02
3. Restrained planarity
 C47A, C48A, O13A, O12A
 with sigma of 0.1
 C47B, C48B, O13B, O12B
 with sigma of 0.1
 C47B, C48B, C49B, C53B
 with sigma of 0.1
 C48B, C49B, C50B, C51B, C52B, C53B
 with sigma of 0.1
 C50B, C51B, C52B, O14B
 with sigma of 0.1
 C50A, C51A, C52A, O14A
 with sigma of 0.1
 C46, C41, C42, O14A
 with sigma of 0.1
 C46, C41, C42, C43B, C44B, O14B
 with sigma of 0.1
 C47A, C48A, C49A, C53A
 with sigma of 0.1
 C48A, C49A, C50A, C51A, C52A, C53A
 with sigma of 0.1
4. Rigid bond restraints
 C47A, O13A, O12A
 with sigma for 1-2 distances of 0.01 and sigma for 1-3 distances of 0.01
 C47B, C48B, C49B, C50B, C51B, C52B, C53B
 with sigma for 1-2 distances of 0.01 and sigma for 1-3 distances of 0.01
 C47B, O13B, O12B
 with sigma for 1-2 distances of 0.01 and sigma for 1-3 distances of 0.01
 C50B, C51B, C52B, O14B
 with sigma for 1-2 distances of 0.01 and sigma for 1-3 distances of 0.01
 C50A, C51A, C52A, O14A
 with sigma for 1-2 distances of 0.01 and sigma for 1-3 distances of 0.01
 C46, C41, C42, O14A
 with sigma for 1-2 distances of 0.01 and sigma for 1-3 distances of 0.01
 C46, C41, C42, C43B, C44B, O14B
 with sigma for 1-2 distances of 0.01 and sigma for 1-3 distances of 0.01
 C47A, C48A, C49A, C50A, C51A, C52A, C53A
 with sigma for 1-2 distances of 0.01 and sigma for 1-3 distances of 0.01
5. Uiso/Uaniso restraints and constraints
C47A \\sim O13A \\sim O12A: within 2A with sigma of 0.04 and sigma for terminal
atoms of 0.08
C47B \\sim C48B \\sim C49B \\sim C50B \\sim C51B \\sim C52B \\sim C53B: within
2A with sigma of 0.04 and sigma for terminal atoms of 0.08
C47B \\sim O13B \\sim O12B: within 2A with sigma of 0.04 and sigma for terminal
atoms of 0.08
C50B \\sim C51B \\sim C52B \\sim O14B: within 2A with sigma of 0.04 and sigma
for terminal atoms of 0.08
C50A \\sim C51A \\sim C52A \\sim O14A: within 2A with sigma of 0.04 and sigma
for terminal atoms of 0.08
C46 \\sim C41 \\sim C42 \\sim O14A: within 2A with sigma of 0.04 and sigma for
terminal atoms of 0.08
C46 \\sim C41 \\sim C42 \\sim C43B \\sim C44B \\sim O14B: within 2A with sigma
of 0.04 and sigma for terminal atoms of 0.08
C47A \\sim C48A \\sim C49A \\sim C50A \\sim C51A \\sim C52A \\sim C53A: within
2A with sigma of 0.04 and sigma for terminal atoms of 0.08
Uanis(C45A) \\sim Ueq, Uanis(C45B) \\sim Ueq: with sigma of 0.01 and sigma for
terminal atoms of 0.02
6. Others
 Sof(C43B)=Sof(H43B)=Sof(C44B)=Sof(C45B)=Sof(H45B)=Sof(C47B)=Sof(C48B)=
 Sof(C49B)=Sof(H49B)=Sof(C50B)=Sof(H50B)=Sof(C51B)=Sof(C52B)=Sof(H52B)=
 Sof(C53B)=Sof(H53B)=Sof(O14B)=Sof(O13B)=Sof(O12B)=1-FVAR(1)
 Sof(C43A)=Sof(H43A)=Sof(C44A)=Sof(C45A)=Sof(H45A)=Sof(C47A)=Sof(C48A)=
 Sof(C49A)=Sof(H49A)=Sof(C50A)=Sof(H50A)=Sof(C51A)=Sof(C52A)=Sof(H52A)=
 Sof(C53A)=Sof(H53A)=Sof(O14A)=Sof(O13A)=Sof(O12A)=FVAR(1)
7.a Secondary CH2 refined with riding coordinates:
 C6(H6A,H6B), C18(H18A,H18B), C12(H12A,H12B), C24(H24A,H24B)
7.b Aromatic/amide H refined with riding coordinates:
 C14(H14), C32(H32), C38(H38), C35(H35), C19(H19), C39(H39), C22(H22),
 C29(H29), C20(H20), C16(H16), C31(H31), C36(H36), C10(H10), C5(H5), C17(H17),
 C28(H28), C23(H23), C11(H11), C13(H13), C2(H2), C4(H4), C8(H8), C1(H1), C7(H7),
  C43A(H43A), C45A(H45A), C49A(H49A), C50A(H50A), C52A(H52A), C53A(H53A),
 C43B(H43B), C45B(H45B), C49B(H49B), C50B(H50B), C52B(H52B), C53B(H53B)
;
_shelx_shelxl_version_number 2014/7
_olex2_submission_special_instructions 'No special instructions were received'

loop_
_space_group_symop_operation_xyz
'x, y, z'
'-x, y, -z+1/2'
'x+1/2, y+1/2, z'
'-x+1/2, y+1/2, -z+1/2'
'-x, -y, -z'
'x, -y, z-1/2'
'-x+1/2, -y+1/2, -z'
'x+1/2, -y+1/2, z-1/2'

loop_
_atom_site_label
_atom_site_type_symbol
_atom_site_fract_x
_atom_site_fract_y
_atom_site_fract_z
_atom_site_U_iso_or_equiv
_atom_site_adp_type
_atom_site_occupancy
_atom_site_site_symmetry_order
_atom_site_calc_flag
_atom_site_refinement_flags_posn
_atom_site_refinement_flags_adp
_atom_site_refinement_flags_occupancy
_atom_site_disorder_assembly
_atom_site_disorder_group
Cd2 Cd -0.01301(2) 0.66034(6) 0.43905(3) 0.0502(2) Uani 1 1 d . . . . .
Cd1 Cd 0.28189(2) 0.86594(6) 0.42035(3) 0.0599(2) Uani 1 1 d . . . . .
O9 O 0.12927(13) 0.5278(7) 0.2658(3) 0.102(3) Uani 1 1 d . . . . .
O3 O -0.10077(12) 1.2076(6) 0.1107(2) 0.0652(17) Uani 1 1 d . . . . .
O7 O 0.00358(13) 0.4560(6) 0.3353(3) 0.0752(19) Uani 1 1 d . . . . .
C46 C 0.07761(17) 0.7649(9) 0.5751(4) 0.071(3) Uani 1 1 d . U . . .
O2 O -0.12967(11) 0.9296(6) 0.0995(2) 0.0603(16) Uani 1 1 d . . . . .
O11 O 0.01787(12) 0.8302(6) 0.4630(3) 0.0727(19) Uani 1 1 d . . . . .
O1 O -0.15356(13) 1.1092(6) 0.2339(2) 0.0674(17) Uani 1 1 d . . . . .
O10 O 0.02673(11) 0.6648(5) 0.5121(2) 0.0581(16) Uani 1 1 d . . . . .
O4 O -0.08567(13) 1.0078(5) 0.2583(2) 0.0672(17) Uani 1 1 d . . . . .
C41 C 0.06177(16) 0.8256(7) 0.5298(3) 0.054(2) Uani 1 1 d . U . . .
O2W O -0.03682(11) 0.4894(5) 0.4022(2) 0.0578(15) Uani 1 1 d . . . . .
O1W O 0.26149(12) 0.9490(6) 0.4947(3) 0.0739(18) Uani 1 1 d . . . . .
O6 O 0.23715(13) 0.8547(6) 0.3615(3) 0.0759(19) Uani 1 1 d . . . . .
C30 C 0.1540(2) 0.5845(12) 0.2958(5) 0.076(3) Uani 1 1 d . . . . .
N4 N -0.04105(14) 0.7820(7) 0.3762(3) 0.0583(19) Uani 1 1 d . . . . .
C27 C 0.20362(17) 0.6930(8) 0.3487(4) 0.052(2) Uani 1 1 d . . . . .
C14 C -0.09083(19) 1.3162(8) 0.0318(4) 0.069(3) Uani 1 1 d . . . . .
H14 H -0.1103 1.3389 0.0245 0.083 Uiso 1 1 calc R . . . .
C32 C 0.1951(2) 0.5844(10) 0.3645(4) 0.084(3) Uani 1 1 d . . . . .
H32 H 0.2067 0.5450 0.3937 0.101 Uiso 1 1 calc R . . . .
C37 C 0.10384(18) 0.5283(9) 0.2904(4) 0.064(3) Uani 1 1 d . . . . .
C34 C 0.05162(16) 0.5228(8) 0.3303(4) 0.051(2) Uani 1 1 d . . . . .
C38 C 0.10143(19) 0.5887(9) 0.3379(4) 0.077(3) Uani 1 1 d . . . . .
H38 H 0.1172 0.6301 0.3571 0.092 Uiso 1 1 calc R . . . .
C35 C 0.05542(18) 0.4614(8) 0.2823(4) 0.059(2) Uani 1 1 d . . . . .
H35 H 0.0401 0.4167 0.2635 0.070 Uiso 1 1 calc R . . . .
N1 N -0.19726(15) 1.2833(7) 0.3465(3) 0.062(2) Uani 1 1 d . . . . .
C19 C -0.06017(19) 0.7382(8) 0.3339(4) 0.064(3) Uani 1 1 d . . . . .
H19 H -0.0628 0.6554 0.3323 0.077 Uiso 1 1 calc R . . . .
C42 C 0.06948(19) 0.9376(8) 0.5122(4) 0.075(3) Uani 1 1 d . U . . .
N3 N -0.04347(15) 1.3225(6) 0.0062(3) 0.0548(18) Uani 1 1 d . . . . .
O5 O 0.24676(13) 0.6965(6) 0.4158(3) 0.0679(18) Uani 1 1 d . . . . .
C39 C 0.07508(19) 0.5876(10) 0.3571(4) 0.078(3) Uani 1 1 d . . . . .
H39 H 0.0729 0.6315 0.3890 0.093 Uiso 1 1 calc R . . . .
C6 C -0.13102(19) 1.1650(8) 0.2092(4) 0.063(3) Uani 1 1 d . . . . .
H6A H -0.1166 1.1992 0.2380 0.076 Uiso 1 1 calc R . . . .
H6B H -0.1390 1.2291 0.1843 0.076 Uiso 1 1 calc R . . . .
C22 C -0.05289(19) 0.9783(8) 0.3388(4) 0.068(3) Uani 1 1 d . . . . .
H22 H -0.0501 1.0609 0.3419 0.082 Uiso 1 1 calc R . . . .
C9 C -0.14854(18) 0.8713(8) 0.0625(3) 0.054(2) Uani 1 1 d . . . . .
O8 O 0.02108(14) 0.6078(8) 0.3888(3) 0.112(3) Uani 1 1 d . . . . .
C21 C -0.07182(17) 0.9302(9) 0.2956(4) 0.057(2) Uani 1 1 d . . . . .
C29 C 0.1617(2) 0.6928(12) 0.2769(5) 0.091(4) Uani 1 1 d . . . . .
H29 H 0.1508 0.7300 0.2463 0.109 Uiso 1 1 calc R . . . .
C20 C -0.07601(19) 0.8056(8) 0.2931(4) 0.063(3) Uani 1 1 d . . . . .
H20 H -0.0890 0.7703 0.2648 0.076 Uiso 1 1 calc R . . . .
C18 C -0.09073(18) 1.1183(8) 0.1521(4) 0.059(2) Uani 1 1 d . . . . .
H18A H -0.0771 1.1541 0.1818 0.070 Uiso 1 1 calc R . . . .
H18B H -0.0808 1.0543 0.1352 0.070 Uiso 1 1 calc R . . . .
C15 C -0.08108(17) 1.2455(8) 0.0787(4) 0.054(2) Uani 1 1 d . . . . .
C25 C -0.11693(16) 1.0675(8) 0.1760(3) 0.049(2) Uani 1 1 d . . . . .
C16 C -0.05183(18) 1.2180(8) 0.0893(4) 0.066(3) Uani 1 1 d . . . . .
H16 H -0.0442 1.1726 0.1203 0.079 Uiso 1 1 calc R . . . .
C31 C 0.1696(2) 0.5283(11) 0.3391(5) 0.103(4) Uani 1 1 d . . . . .
H31 H 0.1637 0.4547 0.3518 0.124 Uiso 1 1 calc R . . . .
C36 C 0.08114(18) 0.4650(8) 0.2620(4) 0.064(3) Uani 1 1 d . . . . .
H36 H 0.0833 0.4249 0.2290 0.076 Uiso 1 1 calc R . . . .
C10 C -0.13849(18) 0.7787(9) 0.0344(4) 0.070(3) Uani 1 1 d . . . . .
H10 H -0.1190 0.7569 0.0418 0.084 Uiso 1 1 calc R . . . .
C3 C -0.16726(19) 1.1696(9) 0.2692(4) 0.060(2) Uani 1 1 d . . . . .
C12 C -0.14107(16) 1.0239(8) 0.1295(3) 0.054(2) Uani 1 1 d . . . . .
H12A H -0.1577 0.9952 0.1458 0.064 Uiso 1 1 calc R . . . .
H12B H -0.1475 1.0897 0.1043 0.064 Uiso 1 1 calc R . . . .
C5 C -0.1782(2) 1.3402(8) 0.3220(4) 0.064(3) Uani 1 1 d . . . . .
H5 H -0.1745 1.4202 0.3317 0.077 Uiso 1 1 calc R . . . .
C17 C -0.03415(18) 1.2600(9) 0.0523(4) 0.064(3) Uani 1 1 d . . . . .
H17 H -0.0143 1.2435 0.0602 0.077 Uiso 1 1 calc R . . . .
C28 C 0.1867(2) 0.7457(9) 0.3054(5) 0.082(3) Uani 1 1 d . . . . .
H28 H 0.1919 0.8215 0.2941 0.098 Uiso 1 1 calc R . . . .
C23 C -0.03806(19) 0.9004(9) 0.3777(4) 0.065(3) Uani 1 1 d . . . . .
H23 H -0.0251 0.9334 0.4068 0.078 Uiso 1 1 calc R . . . .
C24 C -0.10603(18) 0.9632(8) 0.2129(3) 0.058(2) Uani 1 1 d . . . . .
H24A H -0.1222 0.9243 0.2270 0.070 Uiso 1 1 calc R . . . .
H24B H -0.0967 0.9046 0.1916 0.070 Uiso 1 1 calc R . . . .
C40 C 0.03319(17) 0.7709(8) 0.4991(4) 0.053(2) Uani 1 1 d . . . . .
N2 N -0.18553(15) 0.7400(7) -0.0162(3) 0.062(2) Uani 1 1 d . . . . .
C11 C -0.15702(19) 0.7171(9) -0.0049(4) 0.073(3) Uani 1 1 d . . . . .
H11 H -0.1494 0.6562 -0.0248 0.088 Uiso 1 1 calc R . . . .
C13 C -0.07243(19) 1.3515(9) -0.0025(4) 0.072(3) Uani 1 1 d . . . . .
H13 H -0.0796 1.3977 -0.0336 0.086 Uiso 1 1 calc R . . . .
C33 C 0.02284(18) 0.5274(10) 0.3532(4) 0.064(3) Uani 1 1 d . . . . .
C2 C -0.1878(2) 1.1092(9) 0.2939(4) 0.079(3) Uani 1 1 d . . . . .
H2 H -0.1919 1.0289 0.2855 0.094 Uiso 1 1 calc R . . . .
C4 C -0.16284(18) 1.2900(9) 0.2818(4) 0.059(2) Uani 1 1 d . . . . .
H4 H -0.1501 1.3361 0.2642 0.071 Uiso 1 1 calc R . . . .
C8 C -0.17788(17) 0.8981(8) 0.0511(3) 0.056(2) Uani 1 1 d . . . . .
H8 H -0.1858 0.9603 0.0697 0.067 Uiso 1 1 calc R . . . .
C1 C -0.2022(2) 1.1697(10) 0.3312(5) 0.082(3) Uani 1 1 d . . . . .
H1 H -0.2163 1.1280 0.3469 0.098 Uiso 1 1 calc R . . . .
C7 C -0.19497(18) 0.8310(9) 0.0118(4) 0.062(3) Uani 1 1 d . . . . .
H7 H -0.2146 0.8505 0.0041 0.074 Uiso 1 1 calc R . . . .
C26 C 0.23061(19) 0.7509(10) 0.3773(4) 0.062(3) Uani 1 1 d . . . . .
C43A C 0.0991(9) 0.972(4) 0.5351(18) 0.067(11) Uani 0.424(10) 1 d . . P A 1
H43A H 0.1072 1.0397 0.5206 0.080 Uiso 0.424(10) 1 calc R . P A 1
C44A C 0.1150(6) 0.909(3) 0.5770(15) 0.067(11) Uani 0.424(10) 1 d . . P A 1
C45A C 0.1061(5) 0.802(2) 0.5928(10) 0.041(6) Uani 0.424(10) 1 d . U P A 1
H45A H 0.1190 0.7520 0.6154 0.049 Uiso 0.424(10) 1 calc R . P A 1
C47A C 0.1865(3) 1.4002(12) 0.5902(7) 0.079(7) Uani 0.424(10) 1 d D U P A 1
C48A C 0.1754(4) 1.2836(13) 0.5942(8) 0.068(7) Uani 0.424(10) 1 d D U P A 1
C49A C 0.1476(4) 1.2686(15) 0.6064(9) 0.066(6) Uani 0.424(10) 1 d D U P A 1
H49A H 0.1365 1.3351 0.6135 0.080 Uiso 0.424(10) 1 calc R . P A 1
C50A C 0.1361(4) 1.1546(15) 0.6080(10) 0.067(6) Uani 0.424(10) 1 d D U P A 1
H50A H 0.1172 1.1439 0.6157 0.080 Uiso 0.424(10) 1 calc R . P A 1
C51A C 0.1528(4) 1.0562(13) 0.5980(8) 0.067(7) Uani 0.424(10) 1 d D U P A 1
C52A C 0.1805(4) 1.0704(14) 0.5840(10) 0.075(6) Uani 0.424(10) 1 d D U P A 1
H52A H 0.1910 1.0039 0.5749 0.090 Uiso 0.424(10) 1 calc R . P A 1
C53A C 0.1922(4) 1.1836(14) 0.5838(10) 0.074(6) Uani 0.424(10) 1 d D U P A 1
H53A H 0.2112 1.1939 0.5768 0.089 Uiso 0.424(10) 1 calc R . P A 1
O14A O 0.1423(4) 0.9405(13) 0.6039(9) 0.097(7) Uani 0.424(10) 1 d D U P A 1
O13A O 0.2154(4) 1.4240(16) 0.5956(9) 0.102(7) Uani 0.424(10) 1 d D U P A 1
O12A O 0.1697(4) 1.4994(12) 0.5782(9) 0.114(8) Uani 0.424(10) 1 d D U P A 1
C43B C 0.0909(6) 1.003(4) 0.5471(11) 0.078(9) Uani 0.576(10) 1 d D U P A 2
H43B H 0.0949 1.0832 0.5398 0.094 Uiso 0.576(10) 1 calc R . P A 2
C44B C 0.1054(4) 0.944(3) 0.5920(10) 0.067(7) Uani 0.576(10) 1 d D U P A 2
C45B C 0.0988(4) 0.8324(18) 0.6089(8) 0.051(5) Uani 0.576(10) 1 d . U P A 2
H45B H 0.1082 0.8010 0.6424 0.061 Uiso 0.576(10) 1 calc R . P A 2
C47B C 0.1929(3) 1.3762(10) 0.5583(5) 0.076(5) Uani 0.576(10) 1 d D U P A 2
C48B C 0.1756(3) 1.2799(12) 0.5742(6) 0.066(5) Uani 0.576(10) 1 d D U P A 2
C49B C 0.1580(4) 1.3006(13) 0.6148(7) 0.092(7) Uani 0.576(10) 1 d D U P A 2
H49B H 0.1572 1.3765 0.6307 0.110 Uiso 0.576(10) 1 calc R . P A 2
C50B C 0.1414(4) 1.2073(13) 0.6314(8) 0.093(7) Uani 0.576(10) 1 d D U P A 2
H50B H 0.1292 1.2203 0.6581 0.112 Uiso 0.576(10) 1 calc R . P A 2
C51B C 0.1432(3) 1.0953(13) 0.6081(7) 0.076(6) Uani 0.576(10) 1 d D U P A 2
C52B C 0.1602(4) 1.0743(13) 0.5670(8) 0.095(7) Uani 0.576(10) 1 d D U P A 2
H52B H 0.1609 0.9984 0.5510 0.114 Uiso 0.576(10) 1 calc R . P A 2
C53B C 0.1764(4) 1.1685(13) 0.5497(8) 0.096(6) Uani 0.576(10) 1 d D U P A 2
H53B H 0.1878 1.1563 0.5216 0.115 Uiso 0.576(10) 1 calc R . P A 2
O14B O 0.1280(3) 0.9998(12) 0.6274(5) 0.094(5) Uani 0.576(10) 1 d D U P A 2
O13B O 0.1944(3) 1.4779(10) 0.5886(6) 0.076(4) Uani 0.576(10) 1 d D U P A 2
O12B O 0.2077(3) 1.3661(11) 0.5132(6) 0.128(7) Uani 0.576(10) 1 d D U P A 2

loop_
_atom_site_aniso_label
_atom_site_aniso_U_11
_atom_site_aniso_U_22
_atom_site_aniso_U_33
_atom_site_aniso_U_23
_atom_site_aniso_U_13
_atom_site_aniso_U_12
Cd2 0.0371(3) 0.0610(4) 0.0501(4) -0.0010(3) -0.0022(3) -0.0086(3)
Cd1 0.0575(4) 0.0637(5) 0.0564(5) -0.0014(4) 0.0020(3) -0.0025(3)
O9 0.048(4) 0.157(7) 0.100(5) -0.081(5) 0.006(4) -0.018(4)
O3 0.049(4) 0.088(5) 0.060(4) 0.022(4) 0.014(3) 0.008(3)
O7 0.062(4) 0.094(5) 0.068(4) -0.013(4) 0.006(3) -0.025(4)
C46 0.051(5) 0.089(7) 0.063(6) 0.025(5) -0.023(4) -0.029(5)
O2 0.038(3) 0.086(5) 0.054(4) -0.012(3) -0.003(3) 0.006(3)
O11 0.059(4) 0.071(4) 0.072(4) 0.007(4) -0.041(3) -0.003(3)
O1 0.072(4) 0.073(5) 0.063(4) -0.009(3) 0.026(4) -0.017(3)
O10 0.051(3) 0.052(4) 0.067(4) 0.001(3) -0.007(3) -0.020(3)
O4 0.078(4) 0.060(4) 0.055(4) 0.007(3) -0.020(3) -0.012(3)
C41 0.048(5) 0.054(5) 0.056(5) 0.006(4) 0.000(4) -0.009(4)
O2W 0.048(3) 0.054(4) 0.069(4) 0.000(3) 0.000(3) -0.012(3)
O1W 0.072(4) 0.073(5) 0.080(5) -0.012(4) 0.023(4) -0.016(3)
O6 0.067(4) 0.073(5) 0.083(5) -0.001(4) -0.005(4) -0.014(3)
C30 0.046(6) 0.103(9) 0.080(8) -0.037(7) 0.016(6) 0.000(6)
N4 0.054(4) 0.063(5) 0.053(5) -0.006(4) -0.008(4) -0.007(4)
C27 0.046(5) 0.049(6) 0.060(6) -0.016(5) 0.007(4) 0.001(4)
C14 0.049(6) 0.088(8) 0.069(7) 0.020(6) 0.010(5) 0.030(5)
C32 0.081(7) 0.083(8) 0.080(8) 0.008(6) -0.008(6) -0.018(6)
C37 0.036(5) 0.081(7) 0.073(7) -0.031(6) -0.001(5) -0.002(4)
C34 0.036(5) 0.063(6) 0.051(5) -0.002(5) -0.003(4) 0.007(4)
C38 0.045(6) 0.103(8) 0.081(7) -0.040(7) 0.005(5) -0.013(5)
C35 0.038(5) 0.067(6) 0.067(6) -0.019(5) -0.005(4) -0.006(4)
N1 0.058(5) 0.067(6) 0.066(5) 0.000(4) 0.021(4) -0.015(4)
C19 0.069(6) 0.054(6) 0.065(6) 0.017(5) -0.007(5) -0.017(5)
C42 0.081(7) 0.060(6) 0.076(7) 0.012(5) -0.014(5) -0.035(5)
N3 0.053(4) 0.066(5) 0.046(4) 0.001(4) 0.007(3) 0.009(4)
O5 0.052(4) 0.084(5) 0.069(4) -0.003(4) 0.009(3) -0.017(3)
C39 0.050(6) 0.105(9) 0.078(7) -0.037(6) 0.009(5) -0.006(5)
C6 0.067(6) 0.065(7) 0.057(6) 0.010(5) 0.007(5) -0.009(5)
C22 0.079(7) 0.049(6) 0.067(7) 0.002(5) -0.022(5) -0.012(5)
C9 0.046(5) 0.079(7) 0.038(5) 0.003(5) 0.008(4) 0.006(5)
O8 0.054(4) 0.153(8) 0.137(7) -0.088(6) 0.043(4) -0.042(4)
C21 0.039(5) 0.079(7) 0.049(6) 0.011(5) -0.004(4) -0.001(4)
C29 0.060(7) 0.119(11) 0.087(9) -0.005(8) -0.015(6) 0.001(7)
C20 0.066(6) 0.064(7) 0.052(6) 0.009(5) -0.014(5) -0.017(5)
C18 0.052(5) 0.067(6) 0.056(6) 0.017(5) 0.005(4) 0.005(4)
C15 0.039(5) 0.074(7) 0.051(6) 0.002(5) 0.009(4) 0.006(4)
C25 0.049(5) 0.058(6) 0.039(5) 0.005(4) 0.003(4) -0.001(4)
C16 0.047(6) 0.082(7) 0.063(6) 0.017(5) -0.006(5) 0.002(5)
C31 0.075(8) 0.113(10) 0.114(10) 0.005(8) -0.014(7) -0.045(7)
C36 0.048(6) 0.079(7) 0.062(6) -0.020(5) 0.002(5) 0.009(5)
C10 0.038(5) 0.085(7) 0.083(7) -0.018(6) -0.006(5) 0.024(5)
C3 0.059(6) 0.071(7) 0.050(6) -0.014(5) 0.009(5) -0.010(5)
C12 0.044(5) 0.068(6) 0.049(5) -0.003(5) 0.005(4) 0.001(4)
C5 0.071(7) 0.057(6) 0.063(6) -0.013(5) 0.006(5) -0.002(5)
C17 0.042(5) 0.091(8) 0.057(6) 0.016(6) 0.000(5) 0.000(5)
C28 0.059(6) 0.067(7) 0.114(9) 0.006(7) -0.006(6) 0.002(5)
C23 0.065(6) 0.058(7) 0.064(6) -0.005(5) -0.021(5) -0.009(5)
C24 0.055(5) 0.069(6) 0.046(5) 0.006(5) -0.007(4) -0.008(4)
C40 0.045(5) 0.054(6) 0.057(6) -0.014(5) 0.001(4) -0.012(4)
N2 0.054(5) 0.068(5) 0.061(5) 0.004(4) -0.002(4) 0.008(4)
C11 0.046(6) 0.097(8) 0.074(7) -0.024(6) -0.003(5) 0.022(5)
C13 0.054(6) 0.103(8) 0.060(6) 0.027(6) 0.015(5) 0.025(5)
C33 0.048(6) 0.082(8) 0.058(6) -0.005(6) -0.002(5) -0.010(5)
C2 0.080(7) 0.071(7) 0.091(8) -0.019(6) 0.035(6) -0.032(6)
C4 0.059(6) 0.067(7) 0.052(6) 0.009(5) 0.008(5) -0.009(5)
C8 0.040(5) 0.069(6) 0.056(6) -0.007(5) 0.001(4) 0.012(4)
C1 0.083(8) 0.079(8) 0.091(8) -0.002(7) 0.040(6) -0.022(6)
C7 0.039(5) 0.075(7) 0.067(6) -0.008(5) -0.007(4) 0.021(5)
C26 0.051(6) 0.068(7) 0.069(7) -0.019(6) 0.021(5) -0.001(5)
C43A 0.06(2) 0.05(2) 0.08(2) 0.003(16) -0.019(19) -0.026(14)
C44A 0.035(14) 0.08(3) 0.08(2) 0.023(16) -0.027(16) -0.031(14)
C45A 0.037(9) 0.038(10) 0.046(10) -0.001(8) 0.002(7) 0.000(7)
C47A 0.109(13) 0.061(9) 0.059(15) -0.036(13) -0.009(13) -0.022(9)
C48A 0.084(13) 0.059(10) 0.060(16) -0.021(12) 0.005(13) -0.023(9)
C49A 0.067(12) 0.069(11) 0.055(15) -0.012(13) -0.017(11) 0.005(9)
C50A 0.042(11) 0.092(12) 0.063(16) -0.003(15) -0.006(10) -0.011(9)
C51A 0.055(11) 0.062(10) 0.079(17) 0.014(13) -0.002(12) -0.018(8)
C52A 0.059(11) 0.063(10) 0.101(17) -0.009(13) 0.009(12) -0.020(9)
C53A 0.068(12) 0.062(10) 0.092(17) -0.012(13) 0.013(12) -0.027(8)
O14A 0.066(12) 0.077(10) 0.131(18) 0.032(11) -0.043(11) -0.041(9)
O13A 0.124(12) 0.055(12) 0.125(15) 0.003(11) 0.011(14) -0.044(10)
O12A 0.143(16) 0.051(10) 0.133(17) -0.002(11) -0.029(16) -0.030(9)
C43B 0.084(18) 0.077(19) 0.069(14) 0.012(12) -0.004(11) -0.047(13)
C44B 0.080(15) 0.080(17) 0.040(11) -0.009(9) 0.005(9) -0.038(12)
C45B 0.048(8) 0.058(9) 0.044(8) 0.002(7) 0.000(7) -0.016(7)
C47B 0.084(12) 0.072(10) 0.070(12) -0.002(8) 0.006(8) -0.039(9)
C48B 0.071(11) 0.067(10) 0.062(12) -0.015(8) 0.020(8) -0.037(9)
C49B 0.095(15) 0.098(11) 0.089(15) -0.040(10) 0.039(11) -0.053(11)
C50B 0.099(14) 0.097(11) 0.092(16) -0.015(11) 0.041(11) -0.044(11)
C51B 0.066(13) 0.087(11) 0.072(13) 0.002(10) 0.004(9) -0.041(11)
C52B 0.102(16) 0.079(11) 0.109(16) -0.032(10) 0.035(11) -0.055(11)
C53B 0.109(15) 0.084(11) 0.108(15) -0.038(11) 0.057(11) -0.053(11)
O14B 0.094(11) 0.106(11) 0.076(9) 0.009(8) -0.009(6) -0.067(8)
O13B 0.083(10) 0.067(9) 0.079(10) -0.010(7) 0.016(9) -0.022(8)
O12B 0.183(16) 0.097(11) 0.120(12) -0.033(8) 0.078(10) -0.094(10)

loop_
_atom_type_symbol
_atom_type_description
_atom_type_scat_dispersion_real
_atom_type_scat_dispersion_imag
_atom_type_scat_source
C C 0.0033 0.0016 'International Tables Vol C Tables 4.2.6.8 and 6.1.1.4'
H H 0.0000 0.0000 'International Tables Vol C Tables 4.2.6.8 and 6.1.1.4'
N N 0.0061 0.0033 'International Tables Vol C Tables 4.2.6.8 and 6.1.1.4'
O O 0.0106 0.0060 'International Tables Vol C Tables 4.2.6.8 and 6.1.1.4'
Cd Cd -0.8075 1.2024 'International Tables Vol C Tables 4.2.6.8 and 6.1.1.4'

loop_
_geom_angle_atom_site_label_1
_geom_angle_atom_site_label_2
_geom_angle_atom_site_label_3
_geom_angle
_geom_angle_site_symmetry_1
_geom_angle_site_symmetry_3
O11 Cd2 C40 27.1(2) . .
O10 Cd2 O11 55.07(19) . .
O10 Cd2 C40 28.0(2) . .
O2W Cd2 O11 168.4(2) . .
O2W Cd2 O10 125.59(19) . .
O2W Cd2 N3 91.7(2) . 6_576
O2W Cd2 C40 151.4(2) . .
N4 Cd2 O11 87.4(2) . .
N4 Cd2 O10 142.1(2) . .
N4 Cd2 O2W 92.2(2) . .
N4 Cd2 N3 94.0(2) . 6_576
N4 Cd2 C40 114.5(3) . .
N3 Cd2 O11 99.9(2) 6_576 .
N3 Cd2 O10 88.0(2) 6_576 .
N3 Cd2 C40 96.0(3) 6_576 .
O8 Cd2 O11 83.7(2) . .
O8 Cd2 O10 82.7(2) . .
O8 Cd2 O2W 84.9(2) . .
O8 Cd2 N4 100.1(3) . .
O8 Cd2 N3 165.7(3) . 6_576
O8 Cd2 C40 80.8(2) . .
O1W Cd1 N1 179.4(2) . 3_545
O1W Cd1 O5 89.8(2) . .
O1W Cd1 C26 92.7(2) . .
O6 Cd1 O1W 93.7(2) . .
O6 Cd1 N1 86.9(2) . 3_545
O6 Cd1 O5 54.2(2) . .
O6 Cd1 N2 144.1(3) . 8_566
O6 Cd1 C26 27.1(2) . .
N1 Cd1 O5 90.6(2) 3_545 .
N1 Cd1 C26 87.8(3) 3_545 .
O5 Cd1 C26 27.1(2) . .
N2 Cd1 O1W 89.6(2) 8_566 .
N2 Cd1 N1 90.0(3) 8_566 3_545
N2 Cd1 O5 90.2(2) 8_566 .
N2 Cd1 C26 117.1(3) 8_566 .
O13A Cd1 O1W 76.9(5) 7_576 .
O13A Cd1 O6 91.0(5) 7_576 .
O13A Cd1 N1 103.0(5) 7_576 3_545
O13A Cd1 O5 142.2(4) 7_576 .
O13A Cd1 N2 124.4(5) 7_576 8_566
O13A Cd1 C26 117.2(5) 7_576 .
O13B Cd1 O1W 91.7(4) 7_576 .
O13B Cd1 O6 114.6(4) 7_576 .
O13B Cd1 N1 88.0(4) 7_576 3_545
O13B Cd1 O5 168.8(4) 7_576 .
O13B Cd1 N2 101.0(4) 7_576 8_566
O13B Cd1 C26 141.7(5) 7_576 .
C37 O9 C30 117.0(7) . .
C15 O3 C18 115.9(6) . .
C41 C46 C45B 116.1(11) . .
C45A C46 C41 117.7(12) . .
C9 O2 C12 116.5(6) . .
C40 O11 Cd2 90.6(5) . .
C3 O1 C6 120.2(7) . .
C40 O10 Cd2 91.2(5) . .
C21 O4 C24 119.3(7) . .
C46 C41 C40 120.0(8) . .
C42 C41 C46 123.1(8) . .
C42 C41 C40 116.8(8) . .
C26 O6 Cd1 95.5(6) . .
C29 C30 O9 117.3(11) . .
C31 C30 O9 119.8(12) . .
C31 C30 C29 122.8(10) . .
C19 N4 Cd2 122.5(6) . .
C23 N4 Cd2 121.5(6) . .
C23 N4 C19 115.9(8) . .
C32 C27 C28 116.7(9) . .
C32 C27 C26 121.4(9) . .
C28 C27 C26 121.9(9) . .
C15 C14 H14 119.7 . .
C13 C14 H14 119.7 . .
C13 C14 C15 120.6(8) . .
C27 C32 H32 118.6 . .
C27 C32 C31 122.8(10) . .
C31 C32 H32 118.6 . .
C38 C37 O9 123.0(8) . .
C36 C37 O9 115.0(8) . .
C36 C37 C38 122.0(9) . .
C35 C34 C39 117.5(8) . .
C35 C34 C33 123.4(8) . .
C39 C34 C33 119.1(8) . .
C37 C38 H38 120.9 . .
C37 C38 C39 118.3(9) . .
C39 C38 H38 120.9 . .
C34 C35 H35 119.4 . .
C36 C35 C34 121.2(8) . .
C36 C35 H35 119.4 . .
C5 N1 Cd1 122.8(6) . 3_455
C5 N1 C1 115.9(8) . .
C1 N1 Cd1 120.9(6) . 3_455
N4 C19 H19 117.4 . .
N4 C19 C20 125.1(9) . .
C20 C19 H19 117.4 . .
C41 C42 C43A 113(2) . .
C41 C42 C43B 118.5(18) . .
C17 N3 Cd2 118.3(6) . 6_575
C17 N3 C13 116.2(7) . .
C13 N3 Cd2 124.2(6) . 6_575
C26 O5 Cd1 89.0(6) . .
C34 C39 H39 119.1 . .
C38 C39 C34 121.8(9) . .
C38 C39 H39 119.1 . .
O1 C6 H6A 110.2 . .
O1 C6 H6B 110.2 . .
O1 C6 C25 107.7(7) . .
H6A C6 H6B 108.5 . .
C25 C6 H6A 110.2 . .
C25 C6 H6B 110.2 . .
C21 C22 H22 120.9 . .
C21 C22 C23 118.1(9) . .
C23 C22 H22 120.9 . .
O2 C9 C8 124.2(8) . .
C10 C9 O2 117.9(8) . .
C10 C9 C8 117.8(8) . .
C33 O8 Cd2 133.7(6) . .
O4 C21 C22 116.8(9) . .
O4 C21 C20 124.0(8) . .
C22 C21 C20 119.2(8) . .
C30 C29 H29 121.6 . .
C30 C29 C28 116.9(11) . .
C28 C29 H29 121.6 . .
C19 C20 C21 117.2(8) . .
C19 C20 H20 121.4 . .
C21 C20 H20 121.4 . .
O3 C18 H18A 109.9 . .
O3 C18 H18B 109.9 . .
O3 C18 C25 108.9(6) . .
H18A C18 H18B 108.3 . .
C25 C18 H18A 109.9 . .
C25 C18 H18B 109.9 . .
O3 C15 C14 118.3(7) . .
O3 C15 C16 123.9(8) . .
C14 C15 C16 117.8(8) . .
C18 C25 C6 110.9(7) . .
C18 C25 C12 111.9(7) . .
C18 C25 C24 107.0(7) . .
C12 C25 C6 106.3(7) . .
C24 C25 C6 111.4(7) . .
C24 C25 C12 109.4(7) . .
C15 C16 H16 121.0 . .
C17 C16 C15 118.0(8) . .
C17 C16 H16 121.0 . .
C30 C31 C32 117.4(11) . .
C30 C31 H31 121.3 . .
C32 C31 H31 121.3 . .
C37 C36 C35 119.2(9) . .
C37 C36 H36 120.4 . .
C35 C36 H36 120.4 . .
C9 C10 H10 120.0 . .
C9 C10 C11 120.1(8) . .
C11 C10 H10 120.0 . .
O1 C3 C2 117.6(9) . .
O1 C3 C4 124.4(9) . .
C2 C3 C4 118.0(9) . .
O2 C12 C25 108.6(6) . .
O2 C12 H12A 110.0 . .
O2 C12 H12B 110.0 . .
C25 C12 H12A 110.0 . .
C25 C12 H12B 110.0 . .
H12A C12 H12B 108.4 . .
N1 C5 H5 117.6 . .
N1 C5 C4 124.9(9) . .
C4 C5 H5 117.6 . .
N3 C17 C16 124.6(8) . .
N3 C17 H17 117.7 . .
C16 C17 H17 117.7 . .
C27 C28 H28 118.3 . .
C29 C28 C27 123.4(10) . .
C29 C28 H28 118.3 . .
N4 C23 C22 124.4(8) . .
N4 C23 H23 117.8 . .
C22 C23 H23 117.8 . .
O4 C24 C25 108.2(7) . .
O4 C24 H24A 110.1 . .
O4 C24 H24B 110.0 . .
C25 C24 H24A 110.1 . .
C25 C24 H24B 110.1 . .
H24A C24 H24B 108.4 . .
O11 C40 Cd2 62.3(4) . .
O11 C40 O10 122.8(8) . .
O11 C40 C41 119.6(8) . .
O10 C40 Cd2 60.8(4) . .
O10 C40 C41 117.7(8) . .
C41 C40 Cd2 173.7(6) . .
C11 N2 Cd1 124.7(6) . 8_465
C7 N2 Cd1 119.6(6) . 8_465
C7 N2 C11 115.7(8) . .
C10 C11 H11 118.4 . .
N2 C11 C10 123.3(9) . .
N2 C11 H11 118.4 . .
C14 C13 N3 122.7(8) . .
C14 C13 H13 118.7 . .
N3 C13 H13 118.7 . .
O7 C33 C34 118.9(9) . .
O7 C33 O8 126.0(9) . .
O8 C33 C34 115.1(8) . .
C3 C2 H2 120.6 . .
C3 C2 C1 118.7(9) . .
C1 C2 H2 120.6 . .
C3 C4 C5 117.6(8) . .
C3 C4 H4 121.2 . .
C5 C4 H4 121.2 . .
C9 C8 H8 120.8 . .
C9 C8 C7 118.3(8) . .
C7 C8 H8 120.8 . .
N1 C1 C2 124.7(9) . .
N1 C1 H1 117.6 . .
C2 C1 H1 117.6 . .
N2 C7 C8 124.7(8) . .
N2 C7 H7 117.6 . .
C8 C7 H7 117.6 . .
O6 C26 Cd1 57.3(5) . .
O6 C26 C27 118.6(10) . .
C27 C26 Cd1 174.4(7) . .
O5 C26 Cd1 63.9(5) . .
O5 C26 O6 121.1(9) . .
O5 C26 C27 120.3(10) . .
C42 C43A H43A 119.1 . .
C44A C43A C42 122(4) . .
C44A C43A H43A 119.2 . .
C43A C44A O14A 126(4) . .
C45A C44A C43A 121(3) . .
C45A C44A O14A 113(3) . .
C46 C45A H45A 120.1 . .
C44A C45A C46 120(2) . .
C44A C45A H45A 120.1 . .
C48A C47A O12A 124.0(13) . .
O13A C47A C48A 122.8(12) . .
O13A C47A O12A 113.1(15) . .
C49A C48A C47A 119.5(13) . .
C49A C48A C53A 120.3(10) . .
C53A C48A C47A 120.2(13) . .
C48A C49A H49A 120.2 . .
C50A C49A C48A 119.7(13) . .
C50A C49A H49A 120.1 . .
C49A C50A H50A 120.1 . .
C51A C50A C49A 119.7(13) . .
C51A C50A H50A 120.1 . .
C50A C51A C52A 121.1(10) . .
C50A C51A O14A 120.1(13) . .
C52A C51A O14A 118.8(13) . .
C51A C52A H52A 120.4 . .
C51A C52A C53A 119.2(13) . .
C53A C52A H52A 120.4 . .
C48A C53A H53A 120.0 . .
C52A C53A C48A 119.9(13) . .
C52A C53A H53A 120.1 . .
C51A O14A C44A 120(2) . .
C47A O13A Cd1 104.6(12) . 7_576
C42 C43B H43B 121.7 . .
C44B C43B C42 117(3) . .
C44B C43B H43B 121.7 . .
C43B C44B C45B 125(2) . .
C43B C44B O14B 121(3) . .
O14B C44B C45B 114(2) . .
C46 C45B C44B 119.2(16) . .
C46 C45B H45B 120.4 . .
C44B C45B H45B 120.4 . .
O13B C47B C48B 118.3(10) . .
O13B C47B O12B 120.5(10) . .
O12B C47B C48B 121.2(10) . .
C49B C48B C47B 118.7(11) . .
C53B C48B C47B 120.7(11) . .
C53B C48B C49B 120.6(9) . .
C48B C49B H49B 120.3 . .
C48B C49B C50B 119.4(12) . .
C50B C49B H49B 120.3 . .
C49B C50B H50B 120.3 . .
C51B C50B C49B 119.4(11) . .
C51B C50B H50B 120.3 . .
C50B C51B C52B 121.6(10) . .
C50B C51B O14B 119.4(12) . .
C52B C51B O14B 119.0(12) . .
C51B C52B H52B 120.6 . .
C51B C52B C53B 118.8(12) . .
C53B C52B H52B 120.6 . .
C48B C53B C52B 120.1(11) . .
C48B C53B H53B 120.0 . .
C52B C53B H53B 120.0 . .
C51B O14B C44B 120.5(18) . .
C47B O13B Cd1 129.2(9) . 7_576

loop_
_geom_bond_atom_site_label_1
_geom_bond_atom_site_label_2
_geom_bond_distance
_geom_bond_site_symmetry_2
Cd2 O11 2.391(6) .
Cd2 O10 2.357(5) .
Cd2 O2W 2.311(5) .
Cd2 N4 2.290(7) .
Cd2 N3 2.310(7) 6_576
Cd2 O8 2.210(7) .
Cd2 C40 2.701(8) .
Cd1 O1W 2.340(6) .
Cd1 O6 2.340(6) .
Cd1 N1 2.338(7) 3_545
Cd1 O5 2.484(6) .
Cd1 N2 2.310(7) 8_566
Cd1 C26 2.766(9) .
Cd1 O13A 2.375(17) 7_576
Cd1 O13B 2.084(11) 7_576
O9 C30 1.412(11) .
O9 C37 1.397(10) .
O3 C18 1.438(9) .
O3 C15 1.347(9) .
O7 C33 1.227(10) .
C46 C41 1.398(11) .
C46 C45A 1.39(2) .
C46 C45B 1.399(19) .
O2 C9 1.325(9) .
O2 C12 1.420(9) .
O11 C40 1.232(10) .
O1 C6 1.421(9) .
O1 C3 1.320(10) .
O10 C40 1.269(9) .
O4 C21 1.340(9) .
O4 C24 1.427(9) .
C41 C42 1.381(11) .
C41 C40 1.546(10) .
O6 C26 1.267(11) .
C30 C29 1.355(15) .
C30 C31 1.335(14) .
N4 C19 1.342(10) .
N4 C23 1.324(10) .
C27 C32 1.344(12) .
C27 C28 1.345(12) .
C27 C26 1.485(12) .
C14 H14 0.9300 .
C14 C15 1.399(11) .
C14 C13 1.334(11) .
C32 H32 0.9300 .
C32 C31 1.397(12) .
C37 C38 1.347(12) .
C37 C36 1.365(11) .
C34 C35 1.380(11) .
C34 C39 1.383(11) .
C34 C33 1.519(12) .
C38 H38 0.9300 .
C38 C39 1.370(12) .
C35 H35 0.9300 .
C35 C36 1.357(11) .
N1 Cd1 2.338(7) 3_455
N1 C5 1.300(11) .
N1 C1 1.327(11) .
C19 H19 0.9300 .
C19 C20 1.364(11) .
C42 C43A 1.45(4) .
C42 C43B 1.41(3) .
N3 Cd2 2.310(7) 6_575
N3 C17 1.331(10) .
N3 C13 1.368(10) .
O5 C26 1.260(11) .
C39 H39 0.9300 .
C6 H6A 0.9700 .
C6 H6B 0.9700 .
C6 C25 1.549(11) .
C22 H22 0.9300 .
C22 C21 1.370(11) .
C22 C23 1.384(11) .
C9 C10 1.354(11) .
C9 C8 1.381(10) .
O8 C33 1.251(10) .
C21 C20 1.400(12) .
C29 H29 0.9300 .
C29 C28 1.388(13) .
C20 H20 0.9300 .
C18 H18A 0.9700 .
C18 H18B 0.9700 .
C18 C25 1.529(10) .
C15 C16 1.378(10) .
C25 C12 1.543(10) .
C25 C24 1.504(11) .
C16 H16 0.9300 .
C16 C17 1.379(11) .
C31 H31 0.9300 .
C36 H36 0.9300 .
C10 H10 0.9300 .
C10 C11 1.367(12) .
C3 C2 1.371(12) .
C3 C4 1.383(11) .
C12 H12A 0.9700 .
C12 H12B 0.9700 .
C5 H5 0.9300 .
C5 C4 1.402(12) .
C17 H17 0.9300 .
C28 H28 0.9300 .
C23 H23 0.9300 .
C24 H24A 0.9700 .
C24 H24B 0.9700 .
N2 Cd1 2.310(7) 8_465
N2 C11 1.335(10) .
N2 C7 1.327(10) .
C11 H11 0.9300 .
C13 H13 0.9300 .
C2 H2 0.9300 .
C2 C1 1.374(13) .
C4 H4 0.9300 .
C8 H8 0.9300 .
C8 C7 1.366(11) .
C1 H1 0.9300 .
C7 H7 0.9300 .
C43A H43A 0.9300 .
C43A C44A 1.36(5) .
C44A C45A 1.34(4) .
C44A O14A 1.38(2) .
C45A H45A 0.9300 .
C47A C48A 1.404(9) .
C47A O13A 1.351(9) .
C47A O12A 1.358(9) .
C48A C49A 1.379(16) .
C48A C53A 1.40(2) .
C49A H49A 0.9300 .
C49A C50A 1.378(14) .
C50A H50A 0.9300 .
C50A C51A 1.381(15) .
C51A C52A 1.385(15) .
C51A O14A 1.392(9) .
C52A H52A 0.9300 .
C52A C53A 1.372(14) .
C53A H53A 0.9300 .
O13A Cd1 2.375(17) 7_576
C43B H43B 0.9300 .
C43B C44B 1.36(4) .
C44B C45B 1.36(4) .
C44B O14B 1.398(10) .
C45B H45B 0.9300 .
C47B C48B 1.423(8) .
C47B O13B 1.344(9) .
C47B O12B 1.374(9) .
C48B C49B 1.385(14) .
C48B C53B 1.377(17) .
C49B H49B 0.9300 .
C49B C50B 1.385(13) .
C50B H50B 0.9300 .
C50B C51B 1.375(14) .
C51B C52B 1.377(14) .
C51B O14B 1.391(9) .
C52B H52B 0.9300 .
C52B C53B 1.388(13) .
C53B H53B 0.9300 .
O13B Cd1 2.084(11) 7_576

loop_
_geom_torsion_atom_site_label_1
_geom_torsion_atom_site_label_2
_geom_torsion_atom_site_label_3
_geom_torsion_atom_site_label_4
_geom_torsion
_geom_torsion_site_symmetry_1
_geom_torsion_site_symmetry_4
Cd2 O11 C40 O10 -6.2(9) . .
Cd2 O11 C40 C41 173.1(7) . .
Cd2 O10 C40 O11 6.3(9) . .
Cd2 O10 C40 C41 -173.0(6) . .
Cd2 N4 C19 C20 -175.4(7) . .
Cd2 N4 C23 C22 175.5(7) . .
Cd2 N3 C17 C16 -163.9(8) 6_575 .
Cd2 N3 C13 C14 164.5(8) 6_575 .
Cd2 O8 C33 O7 3.3(18) . .
Cd2 O8 C33 C34 -178.1(7) . .
Cd1 O6 C26 C27 -175.5(7) . .
Cd1 O6 C26 O5 3.4(9) . .
Cd1 N1 C5 C4 172.8(7) 3_455 .
Cd1 N1 C1 C2 -170.6(9) 3_455 .
Cd1 O5 C26 O6 -3.2(9) . .
Cd1 O5 C26 C27 175.7(7) . .
Cd1 N2 C11 C10 -177.5(8) 8_465 .
Cd1 N2 C7 C8 178.4(7) 8_465 .
O9 C30 C29 C28 -177.7(9) . .
O9 C30 C31 C32 175.2(9) . .
O9 C37 C38 C39 177.1(10) . .
O9 C37 C36 C35 -179.3(9) . .
O3 C18 C25 C6 -66.1(9) . .
O3 C18 C25 C12 52.4(10) . .
O3 C18 C25 C24 172.2(7) . .
O3 C15 C16 C17 178.3(8) . .
C46 C41 C42 C43A 15(2) . .
C46 C41 C42 C43B -12.0(15) . .
C46 C41 C40 O11 172.7(8) . .
C46 C41 C40 O10 -8.0(11) . .
O2 C9 C10 C11 -178.9(9) . .
O2 C9 C8 C7 179.9(8) . .
O1 C6 C25 C18 -175.3(6) . .
O1 C6 C25 C12 62.8(8) . .
O1 C6 C25 C24 -56.3(9) . .
O1 C3 C2 C1 179.3(9) . .
O1 C3 C4 C5 -177.4(8) . .
O4 C21 C20 C19 179.6(8) . .
C41 C46 C45A C44A 17(3) . .
C41 C46 C45B C44B -9(2) . .
C41 C42 C43A C44A -11(4) . .
C41 C42 C43B C44B 9(3) . .
C30 O9 C37 C38 6.1(16) . .
C30 O9 C37 C36 -175.4(10) . .
C30 C29 C28 C27 2.5(17) . .
N4 C19 C20 C21 0.3(15) . .
C27 C32 C31 C30 2.8(18) . .
C14 C15 C16 C17 -1.3(14) . .
C32 C27 C28 C29 -1.1(16) . .
C32 C27 C26 O6 -178.1(9) . .
C32 C27 C26 O5 3.0(14) . .
C37 O9 C30 C29 -105.6(11) . .
C37 O9 C30 C31 77.8(13) . .
C37 C38 C39 C34 2.5(16) . .
C34 C35 C36 C37 1.6(14) . .
C38 C37 C36 C35 -0.8(16) . .
C35 C34 C39 C38 -1.7(15) . .
C35 C34 C33 O7 14.6(14) . .
C35 C34 C33 O8 -164.1(9) . .
N1 C5 C4 C3 -3.1(14) . .
C19 N4 C23 C22 -0.7(14) . .
C42 C41 C40 O11 -3.9(11) . .
C42 C41 C40 O10 175.5(7) . .
C42 C43A C44A C45A 11(5) . .
C42 C43A C44A O14A -175(3) . .
C42 C43B C44B C45B -7(4) . .
C42 C43B C44B O14B 176.6(19) . .
C39 C34 C35 C36 -0.4(13) . .
C39 C34 C33 O7 -168.5(9) . .
C39 C34 C33 O8 12.8(13) . .
C6 O1 C3 C2 -176.7(8) . .
C6 O1 C3 C4 5.0(13) . .
C6 C25 C12 O2 -177.0(6) . .
C6 C25 C24 O4 -57.6(9) . .
C22 C21 C20 C19 -1.5(13) . .
C9 O2 C12 C25 171.8(7) . .
C9 C10 C11 N2 -2.8(17) . .
C9 C8 C7 N2 0.8(15) . .
C21 O4 C24 C25 -176.8(7) . .
C21 C22 C23 N4 -0.5(15) . .
C29 C30 C31 C32 -1.3(18) . .
C18 O3 C15 C14 169.3(8) . .
C18 O3 C15 C16 -10.3(13) . .
C18 C25 C12 O2 61.8(9) . .
C18 C25 C24 O4 63.7(9) . .
C15 O3 C18 C25 -168.7(7) . .
C15 C14 C13 N3 -0.7(16) . .
C15 C16 C17 N3 -2.0(15) . .
C31 C30 C29 C28 -1.2(17) . .
C36 C37 C38 C39 -1.2(16) . .
C10 C9 C8 C7 -0.8(13) . .
C3 O1 C6 C25 173.3(7) . .
C3 C2 C1 N1 -1.5(17) . .
C12 O2 C9 C10 -178.2(8) . .
C12 O2 C9 C8 1.2(12) . .
C12 C25 C24 O4 -174.9(7) . .
C5 N1 C1 C2 2.9(16) . .
C17 N3 C13 C14 -2.3(14) . .
C28 C27 C32 C31 -1.6(16) . .
C28 C27 C26 O6 2.4(13) . .
C28 C27 C26 O5 -176.5(9) . .
C23 N4 C19 C20 0.8(14) . .
C23 C22 C21 O4 -179.4(8) . .
C23 C22 C21 C20 1.6(14) . .
C24 O4 C21 C22 -179.0(8) . .
C24 O4 C21 C20 0.0(13) . .
C24 C25 C12 O2 -56.6(9) . .
C40 C41 C42 C43A -168.5(19) . .
C40 C41 C42 C43B 164.5(15) . .
C11 N2 C7 C8 -1.6(14) . .
C13 C14 C15 O3 -177.0(9) . .
C13 C14 C15 C16 2.6(15) . .
C13 N3 C17 C16 3.8(14) . .
C33 C34 C35 C36 176.6(9) . .
C33 C34 C39 C38 -178.8(9) . .
C2 C3 C4 C5 4.3(13) . .
C4 C3 C2 C1 -2.3(15) . .
C8 C9 C10 C11 1.8(15) . .
C1 N1 C5 C4 -0.5(14) . .
C7 N2 C11 C10 2.6(15) . .
C26 C27 C32 C31 178.9(10) . .
C26 C27 C28 C29 178.4(9) . .
C43A C44A C45A C46 -14(5) . .
C43A C44A O14A C51A 15(5) . .
C45A C46 C41 C42 -18.6(14) . .
C45A C46 C41 C40 165.1(13) . .
C45A C44A O14A C51A -171(2) . .
C47A C48A C49A C50A 177.2(17) . .
C47A C48A C53A C52A -176(2) . .
C48A C47A O13A Cd1 177.1(12) . 7_576
C48A C49A C50A C51A 0.8(17) . .
C49A C48A C53A C52A 2(3) . .
C49A C50A C51A C52A -3(2) . .
C49A C50A C51A O14A 174.8(17) . .
C50A C51A C52A C53A 4(3) . .
C50A C51A O14A C44A 52(3) . .
C51A C52A C53A C48A -4(3) . .
C52A C51A O14A C44A -131(3) . .
C53A C48A C49A C50A -0.5(16) . .
O14A C44A C45A C46 171(2) . .
O14A C51A C52A C53A -173(2) . .
O13A C47A C48A C49A 159.1(18) . .
O13A C47A C48A C53A -23(2) . .
O12A C47A C48A C49A -24(2) . .
O12A C47A C48A C53A 154(2) . .
O12A C47A O13A Cd1 -0.1(17) . 7_576
C43B C44B C45B C46 7(4) . .
C43B C44B O14B C51B -23(3) . .
C45B C46 C41 C42 11.6(12) . .
C45B C46 C41 C40 -164.7(11) . .
C45B C44B O14B C51B 160.1(17) . .
C47B C48B C49B C50B -178.9(15) . .
C47B C48B C53B C52B 177.8(18) . .
C48B C47B O13B Cd1 178.0(11) . 7_576
C48B C49B C50B C51B 1.2(16) . .
C49B C48B C53B C52B -2(2) . .
C49B C50B C51B C52B -3(2) . .
C49B C50B C51B O14B 176.0(15) . .
C50B C51B C52B C53B 1(3) . .
C50B C51B O14B C44B 115(2) . .
C51B C52B C53B C48B 1(3) . .
C52B C51B O14B C44B -66(2) . .
C53B C48B C49B C50B 1.2(15) . .
O14B C44B C45B C46 -176.3(15) . .
O14B C51B C52B C53B -177.1(18) . .
O13B C47B C48B C49B 9.1(18) . .
O13B C47B C48B C53B -171.0(17) . .
O12B C47B C48B C49B -171.0(14) . .
O12B C47B C48B C53B 9(2) . .
O12B C47B O13B Cd1 -2(2) . 7_576
